data_7028922
loop_
_publ_author_name
'Bolli, Christoph'
'Gellhaar, Jorit'
'Jenne, Carsten'
'Ke\&sler, Mathias'
'Scherer, Harald'
'Seeger, Helene'
'Uzun, Rabiya'

_publ_section_title
;
 Bis(triphenyl-\l(5)-phosphanylidene)ammonium fluoride: a reactive
 fluoride source to access the hypervalent silicates [MenSiF5-n](-) (n =
 0-3).
;
_journal_issue 11
_journal_name_full 'Dalton transactions (Cambridge, England : 2003)'
_journal_page_first 4326
_journal_page_last 4334
_journal_paper_doi 10.1039/c3dt52617h
_journal_volume 43
_journal_year 2014
_chemical_formula_moiety 'C36 H30 F N P2'
_chemical_formula_sum 'C36 H30 F N P2'
_chemical_formula_weight 557.55
_chemical_name_systematic
;
 ?
;
_space_group_IT_number 14
_symmetry_cell_setting monoclinic
_symmetry_space_group_name_Hall '-P 2ybc'
_symmetry_space_group_name_H-M 'P 1 21/c 1'
_atom_sites_solution_hydrogens geom
_atom_sites_solution_primary direct
_atom_sites_solution_secondary difmap
_audit_creation_method SHELXL-97
_cell_angle_alpha 90.00
_cell_angle_beta 119.671(6)
_cell_angle_gamma 90.00
_cell_formula_units_Z 4
_cell_length_a 9.1835(10)
_cell_length_b 20.715(2)
_cell_length_c 17.2564(18)
_cell_measurement_reflns_used 3295
_cell_measurement_temperature 100(2)
_cell_measurement_theta_max 23.71
_cell_measurement_theta_min 2.39
_cell_volume 2852.4(5)
_computing_cell_refinement 'SAINT (Bruker, 2006)'
_computing_data_collection 'APEX2 (Bruker, 2006)'
_computing_data_reduction SAINT
_computing_molecular_graphics 'DIAMOND (Crystal Impact, 2009)'
_computing_publication_material 'SHELXL-97 (Sheldrick, 2008)'
_computing_structure_refinement 'SHELXL-97 (Sheldrick, 2008)'
_computing_structure_solution 'SHELXS-97 (Sheldrick, 2008)'
_diffrn_ambient_temperature 100(2)
_diffrn_measured_fraction_theta_full 0.995
_diffrn_measured_fraction_theta_max 0.995
_diffrn_measurement_device_type 'Bruker APEX-II CCD area detector'
_diffrn_measurement_method 'phi and omega scans'
_diffrn_radiation_monochromator 'multilayer mirro optics'
_diffrn_radiation_source 'microfocus sealed tube'
_diffrn_radiation_type MoK\a
_diffrn_radiation_wavelength 0.71073
_diffrn_reflns_av_R_equivalents 0.0582
_diffrn_reflns_av_sigmaI/netI 0.0493
_diffrn_reflns_limit_h_max 10
_diffrn_reflns_limit_h_min -10
_diffrn_reflns_limit_k_max 23
_diffrn_reflns_limit_k_min -23
_diffrn_reflns_limit_l_max 19
_diffrn_reflns_limit_l_min -19
_diffrn_reflns_number 19863
_diffrn_reflns_theta_full 23.76
_diffrn_reflns_theta_max 23.76
_diffrn_reflns_theta_min 1.68
_exptl_absorpt_coefficient_mu 0.186
_exptl_absorpt_correction_T_max 0.9853
_exptl_absorpt_correction_T_min 0.9585
_exptl_absorpt_correction_type multi-scan
_exptl_absorpt_process_details '(<i>SADABS</i>; Sheldrick, 2008)'
_exptl_crystal_colour colourless
_exptl_crystal_density_diffrn 1.298
_exptl_crystal_density_method 'not measured'
_exptl_crystal_description irregular
_exptl_crystal_F_000 1168
_exptl_crystal_size_max 0.23
_exptl_crystal_size_mid 0.15
_exptl_crystal_size_min 0.08
_refine_diff_density_max 0.284
_refine_diff_density_min -0.341
_refine_diff_density_rms 0.050
_refine_ls_extinction_coef 0.0012(3)
_refine_ls_extinction_expression Fc^*^=kFc[1+0.001xFc^2^\l^3^/sin(2\q)]^-1/4^
_refine_ls_extinction_method SHELXL
_refine_ls_goodness_of_fit_ref 1.031
_refine_ls_hydrogen_treatment constr
_refine_ls_matrix_type full
_refine_ls_number_parameters 362
_refine_ls_number_reflns 4333
_refine_ls_number_restraints 0
_refine_ls_restrained_S_all 1.031
_refine_ls_R_factor_all 0.0581
_refine_ls_R_factor_gt 0.0374
_refine_ls_shift/su_max 0.000
_refine_ls_shift/su_mean 0.000
_refine_ls_structure_factor_coef Fsqd
_refine_ls_weighting_details 'calc w=1/[\s^2^(Fo^2^)+(0.0342P)^2^+1.4583P] where P=(Fo^2^+2Fc^2^)/3'
_refine_ls_weighting_scheme calc
_refine_ls_wR_factor_gt 0.0800
_refine_ls_wR_factor_ref 0.0889
_reflns_number_gt 3303
_reflns_number_total 4333
_reflns_threshold_expression >2sigma(I)
_cod_data_source_file c3dt52617h.txt
_cod_data_source_block ck-ru-17
_cod_depositor_comments
;
The following automatic conversions were performed:

'_symmetry_cell_setting' value 'Monoclinic' changed to 'monoclinic'
according to
/usr/data/users/saulius/automatic-downloads/current/RSC/lib/dictionaries/cif_core.dic
dictionary named 'cif_core.dic' version 2.4.2 from 2011-04-26.

Automatic conversion script
Id: cif_fix_values 2281 2013-09-26 08:29:07Z andrius 
;
_cod_original_sg_symbol_H-M P2(1)/c
_cod_database_code 7028922

loop_
_symmetry_equiv_pos_as_xyz
'x, y, z'
'-x, y+1/2, -z+1/2'
'-x, -y, -z'
'x, -y-1/2, z-1/2'

loop_
_atom_site_label
_atom_site_type_symbol
_atom_site_fract_x
_atom_site_fract_y
_atom_site_fract_z
_atom_site_U_iso_or_equiv
_atom_site_adp_type
_atom_site_occupancy
_atom_site_symmetry_multiplicity
_atom_site_calc_flag
_atom_site_refinement_flags
P1 P 0.21224(8) 0.01083(3) 0.73997(4) 0.01586(17) Uani 1 1 d .
P2 P 0.23147(7) -0.12692(3) 0.72634(4) 0.01592(17) Uani 1 1 d .
F1 F 0.40467(15) -0.02710(6) 0.82428(8) 0.0186(3) Uani 1 1 d .
N1 N 0.1477(2) -0.05874(9) 0.69024(12) 0.0170(4) Uani 1 1 d .
C1 C 0.0226(3) 0.05706(11) 0.65553(14) 0.0163(5) Uani 1 1 d .
C2 C -0.1181(3) 0.02891(12) 0.58473(14) 0.0195(6) Uani 1 1 d .
H2 H -0.1215 -0.0166 0.5773 0.023 Uiso 1 1 calc R
C3 C -0.2539(3) 0.06597(12) 0.52446(15) 0.0236(6) Uani 1 1 d .
H3 H -0.3484 0.0455 0.4768 0.028 Uiso 1 1 calc R
C4 C -0.2522(3) 0.13208(12) 0.53353(15) 0.0225(6) Uani 1 1 d .
H4 H -0.3443 0.1573 0.4921 0.027 Uiso 1 1 calc R
C5 C -0.1140(3) 0.16142(12) 0.60402(15) 0.0205(6) Uani 1 1 d .
H5 H -0.1115 0.2069 0.6112 0.025 Uiso 1 1 calc R
C6 C 0.0199(3) 0.12416(11) 0.66378(15) 0.0181(5) Uani 1 1 d .
H6 H 0.1130 0.1448 0.7120 0.022 Uiso 1 1 calc R
C7 C 0.3555(3) 0.06001(11) 0.71878(15) 0.0165(5) Uani 1 1 d .
C8 C 0.3220(3) 0.06509(11) 0.63112(15) 0.0204(6) Uani 1 1 d .
H8 H 0.2224 0.0466 0.5844 0.025 Uiso 1 1 calc R
C9 C 0.4324(3) 0.09689(12) 0.61120(17) 0.0260(6) Uani 1 1 d .
H9 H 0.4102 0.0988 0.5513 0.031 Uiso 1 1 calc R
C10 C 0.5747(3) 0.12580(12) 0.67835(17) 0.0263(6) Uani 1 1 d .
H10 H 0.6500 0.1478 0.6647 0.032 Uiso 1 1 calc R
C11 C 0.6069(3) 0.12251(12) 0.76531(16) 0.0236(6) Uani 1 1 d .
H11 H 0.7029 0.1434 0.8114 0.028 Uiso 1 1 calc R
C12 C 0.4994(3) 0.08872(11) 0.78576(15) 0.0195(6) Uani 1 1 d .
H12 H 0.5248 0.0853 0.8461 0.023 Uiso 1 1 calc R
C13 C 0.1785(3) 0.03127(10) 0.83365(14) 0.0153(5) Uani 1 1 d .
C14 C 0.0154(3) 0.02911(11) 0.81947(15) 0.0186(6) Uani 1 1 d .
H14 H -0.0751 0.0213 0.7611 0.022 Uiso 1 1 calc R
C15 C -0.0167(3) 0.03810(11) 0.88856(15) 0.0216(6) Uani 1 1 d .
H15 H -0.1282 0.0349 0.8781 0.026 Uiso 1 1 calc R
C16 C 0.1131(3) 0.05185(11) 0.97329(15) 0.0221(6) Uani 1 1 d .
H16 H 0.0906 0.0587 1.0208 0.027 Uiso 1 1 calc R
C17 C 0.2756(3) 0.05553(11) 0.98880(15) 0.0213(6) Uani 1 1 d .
H17 H 0.3648 0.0655 1.0468 0.026 Uiso 1 1 calc R
C18 C 0.3083(3) 0.04468(11) 0.91961(15) 0.0189(6) Uani 1 1 d .
H18 H 0.4205 0.0464 0.9308 0.023 Uiso 1 1 calc R
C19 C 0.0822(3) -0.18559(11) 0.65112(15) 0.0154(5) Uani 1 1 d .
C20 C -0.0065(3) -0.17153(11) 0.56045(15) 0.0199(6) Uani 1 1 d .
H20 H 0.0068 -0.1307 0.5396 0.024 Uiso 1 1 calc R
C21 C -0.1143(3) -0.21688(12) 0.50035(16) 0.0243(6) Uani 1 1 d .
H21 H -0.1743 -0.2071 0.4385 0.029 Uiso 1 1 calc R
C22 C -0.1348(3) -0.27626(12) 0.53007(16) 0.0230(6) Uani 1 1 d .
H22 H -0.2079 -0.3074 0.4885 0.028 Uiso 1 1 calc R
C23 C -0.0490(3) -0.29066(11) 0.62058(16) 0.0204(6) Uani 1 1 d .
H23 H -0.0644 -0.3313 0.6411 0.025 Uiso 1 1 calc R
C24 C 0.0593(3) -0.24551(11) 0.68075(15) 0.0184(6) Uani 1 1 d .
H24 H 0.1184 -0.2554 0.7426 0.022 Uiso 1 1 calc R
C25 C 0.2673(3) -0.14991(11) 0.83601(14) 0.0161(5) Uani 1 1 d .
C26 C 0.1426(3) -0.13482(11) 0.85659(16) 0.0224(6) Uani 1 1 d .
H26 H 0.0452 -0.1123 0.8146 0.027 Uiso 1 1 calc R
C27 C 0.1605(3) -0.15265(12) 0.93815(17) 0.0289(6) Uani 1 1 d .
H27 H 0.0750 -0.1422 0.9518 0.035 Uiso 1 1 calc R
C28 C 0.3012(3) -0.18545(12) 0.99971(16) 0.0275(6) Uani 1 1 d .
H28 H 0.3124 -0.1978 1.0554 0.033 Uiso 1 1 calc R
C29 C 0.4255(3) -0.20018(12) 0.97973(16) 0.0268(6) Uani 1 1 d .
H29 H 0.5232 -0.2225 1.0221 0.032 Uiso 1 1 calc R
C30 C 0.4084(3) -0.18264(11) 0.89822(15) 0.0230(6) Uani 1 1 d .
H30 H 0.4943 -0.1932 0.8849 0.028 Uiso 1 1 calc R
C31 C 0.4202(3) -0.14561(11) 0.72116(14) 0.0169(5) Uani 1 1 d .
C32 C 0.5140(3) -0.09722(12) 0.71036(15) 0.0217(6) Uani 1 1 d .
H32 H 0.4850 -0.0532 0.7105 0.026 Uiso 1 1 calc R
C33 C 0.6493(3) -0.11301(13) 0.69947(17) 0.0293(6) Uani 1 1 d .
H33 H 0.7119 -0.0798 0.6914 0.035 Uiso 1 1 calc R
C34 C 0.6937(3) -0.17674(13) 0.70029(17) 0.0313(7) Uani 1 1 d .
H34 H 0.7861 -0.1874 0.6923 0.038 Uiso 1 1 calc R
C35 C 0.6038(3) -0.22499(13) 0.71270(17) 0.0298(7) Uani 1 1 d .
H35 H 0.6362 -0.2688 0.7150 0.036 Uiso 1 1 calc R
C36 C 0.4666(3) -0.20961(12) 0.72186(15) 0.0233(6) Uani 1 1 d .
H36 H 0.4033 -0.2431 0.7287 0.028 Uiso 1 1 calc R

loop_
_atom_site_aniso_label
_atom_site_aniso_U_11
_atom_site_aniso_U_22
_atom_site_aniso_U_33
_atom_site_aniso_U_23
_atom_site_aniso_U_13
_atom_site_aniso_U_12
P1 0.0156(3) 0.0135(3) 0.0165(3) -0.0004(3) 0.0064(3) -0.0003(3)
P2 0.0152(3) 0.0141(3) 0.0173(3) -0.0001(3) 0.0071(3) 0.0004(3)
F1 0.0155(7) 0.0175(7) 0.0187(7) 0.0011(6) 0.0052(6) 0.0011(6)
N1 0.0152(11) 0.0151(11) 0.0181(10) 0.0001(9) 0.0062(9) 0.0004(9)
C1 0.0184(14) 0.0178(14) 0.0158(12) 0.0002(11) 0.0108(11) -0.0006(11)
C2 0.0217(14) 0.0154(14) 0.0199(13) -0.0011(11) 0.0090(12) 0.0015(12)
C3 0.0203(14) 0.0271(16) 0.0176(13) 0.0011(11) 0.0051(12) 0.0038(12)
C4 0.0227(15) 0.0239(15) 0.0214(13) 0.0071(12) 0.0112(12) 0.0098(12)
C5 0.0266(15) 0.0154(13) 0.0238(14) 0.0024(11) 0.0158(13) 0.0040(12)
C6 0.0184(14) 0.0188(14) 0.0181(12) -0.0013(11) 0.0098(11) 0.0002(12)
C7 0.0167(13) 0.0094(13) 0.0225(13) -0.0017(10) 0.0091(11) 0.0007(11)
C8 0.0204(14) 0.0172(14) 0.0207(13) -0.0010(11) 0.0078(12) 0.0018(11)
C9 0.0288(16) 0.0287(16) 0.0267(14) 0.0016(12) 0.0183(13) 0.0014(13)
C10 0.0258(15) 0.0231(15) 0.0386(16) 0.0013(13) 0.0223(14) -0.0016(13)
C11 0.0203(14) 0.0175(14) 0.0319(15) -0.0041(12) 0.0121(12) -0.0033(12)
C12 0.0231(14) 0.0151(13) 0.0197(13) 0.0006(11) 0.0102(12) 0.0026(12)
C13 0.0183(14) 0.0087(12) 0.0173(12) 0.0026(10) 0.0076(11) 0.0008(10)
C14 0.0186(14) 0.0152(13) 0.0184(13) 0.0030(10) 0.0064(11) -0.0005(11)
C15 0.0226(14) 0.0171(14) 0.0287(14) 0.0067(11) 0.0155(13) 0.0032(11)
C16 0.0316(16) 0.0172(14) 0.0222(14) 0.0043(11) 0.0169(13) 0.0046(12)
C17 0.0274(15) 0.0153(14) 0.0175(13) 0.0031(10) 0.0082(12) 0.0022(12)
C18 0.0187(14) 0.0143(13) 0.0221(13) 0.0014(11) 0.0089(12) -0.0005(11)
C19 0.0126(13) 0.0150(13) 0.0210(13) -0.0003(10) 0.0100(11) 0.0026(11)
C20 0.0203(14) 0.0159(13) 0.0237(14) -0.0005(11) 0.0109(12) -0.0031(12)
C21 0.0222(15) 0.0244(15) 0.0202(13) -0.0019(12) 0.0059(12) -0.0016(12)
C22 0.0171(14) 0.0200(15) 0.0276(14) -0.0071(12) 0.0078(12) -0.0032(11)
C23 0.0201(14) 0.0132(13) 0.0295(14) -0.0003(11) 0.0135(12) 0.0005(12)
C24 0.0157(13) 0.0200(14) 0.0204(13) -0.0005(11) 0.0095(11) 0.0026(12)
C25 0.0176(13) 0.0103(13) 0.0185(13) -0.0026(10) 0.0075(11) -0.0025(11)
C26 0.0252(15) 0.0154(14) 0.0271(14) 0.0003(11) 0.0132(12) 0.0013(12)
C27 0.0432(18) 0.0210(15) 0.0341(15) -0.0041(13) 0.0279(15) -0.0007(14)
C28 0.0438(18) 0.0200(15) 0.0177(13) -0.0028(12) 0.0145(14) -0.0071(14)
C29 0.0225(15) 0.0281(16) 0.0198(14) 0.0049(12) 0.0029(12) -0.0033(13)
C30 0.0197(14) 0.0228(15) 0.0239(14) 0.0009(12) 0.0089(12) -0.0035(12)
C31 0.0137(13) 0.0175(14) 0.0165(12) -0.0004(10) 0.0051(11) 0.0002(11)
C32 0.0200(14) 0.0192(14) 0.0266(14) -0.0018(11) 0.0122(12) 0.0010(12)
C33 0.0207(15) 0.0299(17) 0.0402(16) -0.0057(13) 0.0173(13) -0.0061(13)
C34 0.0198(15) 0.0363(18) 0.0402(16) -0.0103(13) 0.0167(14) 0.0009(13)
C35 0.0213(15) 0.0214(15) 0.0421(17) -0.0056(13) 0.0121(13) 0.0056(13)
C36 0.0198(14) 0.0194(15) 0.0293(14) -0.0024(11) 0.0110(12) 0.0001(12)

loop_
_atom_type_symbol
_atom_type_description
_atom_type_scat_dispersion_real
_atom_type_scat_dispersion_imag
_atom_type_scat_source
C C 0.0033 0.0016 'International Tables Vol C Tables 4.2.6.8 and 6.1.1.4'
H H 0.0000 0.0000 'International Tables Vol C Tables 4.2.6.8 and 6.1.1.4'
F F 0.0171 0.0103 'International Tables Vol C Tables 4.2.6.8 and 6.1.1.4'
N N 0.0061 0.0033 'International Tables Vol C Tables 4.2.6.8 and 6.1.1.4'
P P 0.1023 0.0942 'International Tables Vol C Tables 4.2.6.8 and 6.1.1.4'

loop_
_geom_angle_atom_site_label_1
_geom_angle_atom_site_label_2
_geom_angle_atom_site_label_3
_geom_angle
N1 P1 F1 89.72(8)
N1 P1 C7 119.62(10)
F1 P1 C7 83.75(8)
N1 P1 C13 119.35(10)
F1 P1 C13 85.19(8)
C7 P1 C13 119.73(10)
N1 P1 C1 94.94(10)
F1 P1 C1 175.04(9)
C7 P1 C1 92.47(10)
C13 P1 C1 93.96(10)
N1 P2 C19 105.61(10)
N1 P2 C25 116.52(10)
C19 P2 C25 104.66(10)
N1 P2 C31 117.36(10)
C19 P2 C31 102.91(10)
C25 P2 C31 108.04(10)
P2 N1 P1 127.07(12)
C2 C1 C6 116.7(2)
C2 C1 P1 124.46(18)
C6 C1 P1 118.81(17)
C1 C2 C3 121.5(2)
C1 C2 H2 119.2
C3 C2 H2 119.2
C4 C3 C2 120.5(2)
C4 C3 H3 119.8
C2 C3 H3 119.8
C3 C4 C5 119.2(2)
C3 C4 H4 120.4
C5 C4 H4 120.4
C6 C5 C4 119.9(2)
C6 C5 H5 120.1
C4 C5 H5 120.1
C5 C6 C1 122.2(2)
C5 C6 H6 118.9
C1 C6 H6 118.9
C12 C7 C8 118.7(2)
C12 C7 P1 123.54(17)
C8 C7 P1 117.62(17)
C9 C8 C7 120.7(2)
C9 C8 H8 119.7
C7 C8 H8 119.7
C10 C9 C8 120.1(2)
C10 C9 H9 120.0
C8 C9 H9 120.0
C11 C10 C9 119.7(2)
C11 C10 H10 120.2
C9 C10 H10 120.2
C10 C11 C12 120.3(2)
C10 C11 H11 119.9
C12 C11 H11 119.9
C7 C12 C11 120.5(2)
C7 C12 H12 119.7
C11 C12 H12 119.7
C14 C13 C18 118.1(2)
C14 C13 P1 118.18(17)
C18 C13 P1 123.55(17)
C15 C14 C13 121.1(2)
C15 C14 H14 119.5
C13 C14 H14 119.5
C14 C15 C16 120.1(2)
C14 C15 H15 120.0
C16 C15 H15 120.0
C17 C16 C15 119.9(2)
C17 C16 H16 120.0
C15 C16 H16 120.0
C16 C17 C18 119.9(2)
C16 C17 H17 120.1
C18 C17 H17 120.1
C17 C18 C13 120.8(2)
C17 C18 H18 119.6
C13 C18 H18 119.6
C20 C19 C24 119.2(2)
C20 C19 P2 118.67(17)
C24 C19 P2 122.11(17)
C21 C20 C19 120.2(2)
C21 C20 H20 119.9
C19 C20 H20 119.9
C22 C21 C20 120.3(2)
C22 C21 H21 119.9
C20 C21 H21 119.9
C21 C22 C23 120.2(2)
C21 C22 H22 119.9
C23 C22 H22 119.9
C24 C23 C22 119.7(2)
C24 C23 H23 120.2
C22 C23 H23 120.2
C23 C24 C19 120.5(2)
C23 C24 H24 119.8
C19 C24 H24 119.8
C30 C25 C26 119.0(2)
C30 C25 P2 123.63(18)
C26 C25 P2 117.35(18)
C27 C26 C25 120.1(2)
C27 C26 H26 120.0
C25 C26 H26 120.0
C28 C27 C26 120.6(2)
C28 C27 H27 119.7
C26 C27 H27 119.7
C27 C28 C29 119.5(2)
C27 C28 H28 120.3
C29 C28 H28 120.3
C28 C29 C30 120.2(2)
C28 C29 H29 119.9
C30 C29 H29 119.9
C25 C30 C29 120.6(2)
C25 C30 H30 119.7
C29 C30 H30 119.7
C36 C31 C32 118.7(2)
C36 C31 P2 119.83(18)
C32 C31 P2 121.35(18)
C33 C32 C31 120.3(2)
C33 C32 H32 119.9
C31 C32 H32 119.9
C34 C33 C32 120.3(2)
C34 C33 H33 119.8
C32 C33 H33 119.8
C35 C34 C33 119.9(2)
C35 C34 H34 120.0
C33 C34 H34 120.0
C34 C35 C36 120.0(2)
C34 C35 H35 120.0
C36 C35 H35 120.0
C35 C36 C31 120.8(2)
C35 C36 H36 119.6
C31 C36 H36 119.6

loop_
_geom_bond_atom_site_label_1
_geom_bond_atom_site_label_2
_geom_bond_distance
P1 N1 1.6313(19)
P1 F1 1.8198(13)
P1 C7 1.838(2)
P1 C13 1.840(2)
P1 C1 1.887(2)
P2 N1 1.5811(19)
P2 C19 1.811(2)
P2 C25 1.817(2)
P2 C31 1.821(2)
C1 C2 1.392(3)
C1 C6 1.399(3)
C2 C3 1.394(3)
C2 H2 0.9500
C3 C4 1.378(3)
C3 H3 0.9500
C4 C5 1.390(3)
C4 H4 0.9500
C5 C6 1.384(3)
C5 H5 0.9500
C6 H6 0.9500
C7 C12 1.387(3)
C7 C8 1.390(3)
C8 C9 1.388(3)
C8 H8 0.9500
C9 C10 1.382(3)
C9 H9 0.9500
C10 C11 1.380(3)
C10 H10 0.9500
C11 C12 1.390(3)
C11 H11 0.9500
C12 H12 0.9500
C13 C14 1.393(3)
C13 C18 1.396(3)
C14 C15 1.375(3)
C14 H14 0.9500
C15 C16 1.384(3)
C15 H15 0.9500
C16 C17 1.382(3)
C16 H16 0.9500
C17 C18 1.386(3)
C17 H17 0.9500
C18 H18 0.9500
C19 C20 1.391(3)
C19 C24 1.397(3)
C20 C21 1.386(3)
C20 H20 0.9500
C21 C22 1.381(3)
C21 H21 0.9500
C22 C23 1.390(3)
C22 H22 0.9500
C23 C24 1.385(3)
C23 H23 0.9500
C24 H24 0.9500
C25 C30 1.383(3)
C25 C26 1.392(3)
C26 C27 1.384(3)
C26 H26 0.9500
C27 C28 1.378(4)
C27 H27 0.9500
C28 C29 1.380(3)
C28 H28 0.9500
C29 C30 1.384(3)
C29 H29 0.9500
C30 H30 0.9500
C31 C36 1.391(3)
C31 C32 1.393(3)
C32 C33 1.385(3)
C32 H32 0.9500
C33 C34 1.380(4)
C33 H33 0.9500
C34 C35 1.379(4)
C34 H34 0.9500
C35 C36 1.383(3)
C35 H35 0.9500
C36 H36 0.9500

loop_
_geom_torsion_atom_site_label_1
_geom_torsion_atom_site_label_2
_geom_torsion_atom_site_label_3
_geom_torsion_atom_site_label_4
_geom_torsion
C19 P2 N1 P1 169.94(13)
C25 P2 N1 P1 54.27(18)
C31 P2 N1 P1 -76.12(17)
F1 P1 N1 P2 8.95(14)
C7 P1 N1 P2 91.58(16)
C13 P1 N1 P2 -75.38(17)
C1 P1 N1 P2 -172.74(14)
N1 P1 C1 C2 5.4(2)
C7 P1 C1 C2 125.43(19)
C13 P1 C1 C2 -114.54(19)
N1 P1 C1 C6 -175.13(17)
C7 P1 C1 C6 -55.11(18)
C13 P1 C1 C6 64.92(18)
C6 C1 C2 C3 0.7(3)
P1 C1 C2 C3 -179.78(17)
C1 C2 C3 C4 0.1(3)
C2 C3 C4 C5 -0.7(3)
C3 C4 C5 C6 0.3(3)
C4 C5 C6 C1 0.6(3)
C2 C1 C6 C5 -1.1(3)
P1 C1 C6 C5 179.39(16)
N1 P1 C7 C12 -132.77(19)
F1 P1 C7 C12 -46.67(19)
C13 P1 C7 C12 34.1(2)
C1 P1 C7 C12 130.1(2)
N1 P1 C7 C8 43.2(2)
F1 P1 C7 C8 129.27(18)
C13 P1 C7 C8 -149.92(17)
C1 P1 C7 C8 -53.94(19)
C12 C7 C8 C9 1.6(3)
P1 C7 C8 C9 -174.56(18)
C7 C8 C9 C10 -2.2(4)
C8 C9 C10 C11 0.4(4)
C9 C10 C11 C12 1.8(4)
C8 C7 C12 C11 0.7(3)
P1 C7 C12 C11 176.61(18)
C10 C11 C12 C7 -2.4(4)
N1 P1 C13 C14 -55.9(2)
F1 P1 C13 C14 -142.84(18)
C7 P1 C13 C14 137.18(18)
C1 P1 C13 C14 42.06(19)
N1 P1 C13 C18 119.77(19)
F1 P1 C13 C18 32.81(19)
C7 P1 C13 C18 -47.2(2)
C1 P1 C13 C18 -142.3(2)
C18 C13 C14 C15 -1.8(3)
P1 C13 C14 C15 174.07(17)
C13 C14 C15 C16 2.3(3)
C14 C15 C16 C17 -1.0(3)
C15 C16 C17 C18 -0.8(3)
C16 C17 C18 C13 1.3(3)
C14 C13 C18 C17 0.0(3)
P1 C13 C18 C17 -175.65(17)
N1 P2 C19 C20 38.7(2)
C25 P2 C19 C20 162.26(18)
C31 P2 C19 C20 -84.89(19)
N1 P2 C19 C24 -144.31(18)
C25 P2 C19 C24 -20.8(2)
C31 P2 C19 C24 92.07(19)
C24 C19 C20 C21 -0.9(3)
P2 C19 C20 C21 176.12(18)
C19 C20 C21 C22 0.2(4)
C20 C21 C22 C23 0.7(4)
C21 C22 C23 C24 -1.0(3)
C22 C23 C24 C19 0.2(3)
C20 C19 C24 C23 0.7(3)
P2 C19 C24 C23 -176.24(17)
N1 P2 C25 C30 -141.40(19)
C19 P2 C25 C30 102.4(2)
C31 P2 C25 C30 -6.8(2)
N1 P2 C25 C26 40.3(2)
C19 P2 C25 C26 -75.91(19)
C31 P2 C25 C26 174.94(17)
C30 C25 C26 C27 -0.2(3)
P2 C25 C26 C27 178.22(19)
C25 C26 C27 C28 -0.1(4)
C26 C27 C28 C29 0.4(4)
C27 C28 C29 C30 -0.5(4)
C26 C25 C30 C29 0.0(4)
P2 C25 C30 C29 -178.25(18)
C28 C29 C30 C25 0.3(4)
N1 P2 C31 C36 -157.83(17)
C19 P2 C31 C36 -42.4(2)
C25 P2 C31 C36 68.0(2)
N1 P2 C31 C32 17.7(2)
C19 P2 C31 C32 133.18(19)
C25 P2 C31 C32 -116.46(19)
C36 C31 C32 C33 0.8(3)
P2 C31 C32 C33 -174.83(18)
C31 C32 C33 C34 -0.8(4)
C32 C33 C34 C35 -0.5(4)
C33 C34 C35 C36 1.8(4)
C34 C35 C36 C31 -1.8(4)
C32 C31 C36 C35 0.5(3)
P2 C31 C36 C35 176.17(19)
